data_4066169
loop_
_publ_author_name
'Fan, Cheng'
'Piers, Warren E.'
'Parvez, Masood'
'McDonald, Robert'

_publ_section_title
;
 Divergent Reactivity of Perfluoropentaphenylborole with Alkynes&#x00A7;
;
_journal_issue 21
_journal_name_full Organometallics
_journal_page_first 5132
_journal_paper_doi 10.1021/om100334r
_journal_volume 29
_journal_year 2010
_chemical_formula_moiety 'C48 B F35'
_chemical_formula_sum 'C48 B F35'
_chemical_formula_weight 1252.29
_chemical_name_systematic
; 

 ? 

;
_space_group_IT_number 29
_symmetry_cell_setting orthorhombic
_symmetry_space_group_name_Hall 'P 2c -2ac'
_symmetry_space_group_name_H-M 'P c a 21'
_atom_sites_solution_primary direct
_atom_sites_solution_secondary difmap
_audit_creation_method SHELXL-97
_cell_angle_alpha 90.00
_cell_angle_beta 90.00
_cell_angle_gamma 90.00
_cell_formula_units_Z 8
_cell_length_a 24.6372(11)
_cell_length_b 14.9207(6)
_cell_length_c 23.5877(10)
_cell_measurement_reflns_used 9985
_cell_measurement_temperature 173(2)
_cell_measurement_theta_max 27.51
_cell_measurement_theta_min 2.35
_cell_volume 8670.9(6)
_computing_cell_refinement 'Bruker SAINT'
_computing_data_collection 'Bruker APEX2'
_computing_data_reduction 'Bruker SAINT'
_computing_molecular_graphics 'Bruker SHELXTL'
_computing_publication_material 'Bruker SHELXTL'
_computing_structure_refinement 'SHELXL-97 (Sheldrick, 2008)'
_computing_structure_solution 'SHELXS-97 (Sheldrick, 2008)'
_diffrn_ambient_temperature 173(2)
_diffrn_measured_fraction_theta_full 0.998
_diffrn_measured_fraction_theta_max 0.998
_diffrn_measurement_device_type 'Bruker APEX-II CCD'
_diffrn_measurement_method '\w scans'
_diffrn_radiation_monochromator graphite
_diffrn_radiation_source 'fine-focus sealed tube'
_diffrn_radiation_type MoK\a
_diffrn_radiation_wavelength 0.71073
_diffrn_reflns_av_R_equivalents 0.0304
_diffrn_reflns_av_sigmaI/netI 0.0248
_diffrn_reflns_limit_h_max 31
_diffrn_reflns_limit_h_min -31
_diffrn_reflns_limit_k_max 19
_diffrn_reflns_limit_k_min -19
_diffrn_reflns_limit_l_max 30
_diffrn_reflns_limit_l_min -30
_diffrn_reflns_number 74126
_diffrn_reflns_theta_full 27.53
_diffrn_reflns_theta_max 27.53
_diffrn_reflns_theta_min 1.36
_exptl_absorpt_coefficient_mu 0.218
_exptl_absorpt_correction_T_max 0.9447
_exptl_absorpt_correction_T_min 0.9061
_exptl_absorpt_correction_type integration
_exptl_absorpt_process_details 'SADABS (Sheldrick, 2008)'
_exptl_crystal_colour colourless
_exptl_crystal_density_diffrn 1.919
_exptl_crystal_density_method 'not measured'
_exptl_crystal_description prism
_exptl_crystal_F_000 4864
_exptl_crystal_size_max 0.46
_exptl_crystal_size_mid 0.38
_exptl_crystal_size_min 0.26
_refine_diff_density_max 0.361
_refine_diff_density_min -0.362
_refine_diff_density_rms 0.051
_refine_ls_abs_structure_details 'Flack H D (1983), Acta Cryst. A39, 876-881'
_refine_ls_abs_structure_Flack 0.5(3)
_refine_ls_extinction_method none
_refine_ls_goodness_of_fit_ref 1.035
_refine_ls_matrix_type full
_refine_ls_number_parameters 1513
_refine_ls_number_reflns 19890
_refine_ls_number_restraints 1
_refine_ls_restrained_S_all 1.035
_refine_ls_R_factor_all 0.0541
_refine_ls_R_factor_gt 0.0423
_refine_ls_shift/su_max 0.001
_refine_ls_shift/su_mean 0.000
_refine_ls_structure_factor_coef Fsqd
_refine_ls_weighting_details 'calc w=1/[\s^2^(Fo^2^)+(0.0620P)^2^+2.7355P] where P=(Fo^2^+2Fc^2^)/3'
_refine_ls_weighting_scheme calc
_refine_ls_wR_factor_gt 0.1072
_refine_ls_wR_factor_ref 0.1147
_reflns_number_gt 16647
_reflns_number_total 19890
_reflns_threshold_expression I>2\s(I)
_cod_data_source_file om100334r_si_002.cif
_cod_data_source_block cal0815
_cod_depositor_comments
;
The following automatic conversions were performed:

'_symmetry_cell_setting' value 'Orthorhombic' changed to
'orthorhombic' according to
/home/saulius/struct/CIF-dictionaries/cif_core.dic dictionary named
'cif_core.dic' version 2.4.1 from 2010-06-29.

Automatic conversion script
Id: cif_fix_values 1715 2011-07-08 13:25:40Z adriana 
;
_cod_database_code 4066169

loop_
_symmetry_equiv_pos_as_xyz
'x, y, z'
'-x, -y, z+1/2'
'x+1/2, -y, z'
'-x+1/2, y, z+1/2'

loop_
_atom_site_label
_atom_site_type_symbol
_atom_site_fract_x
_atom_site_fract_y
_atom_site_fract_z
_atom_site_U_iso_or_equiv
_atom_site_adp_type
_atom_site_occupancy
_atom_site_symmetry_multiplicity
_atom_site_calc_flag
F12A F 0.21941(7) 0.27369(11) 0.25194(8) 0.0477(4) Uani 1 1 d
F13A F 0.31630(9) 0.31085(12) 0.30082(9) 0.0622(5) Uani 1 1 d
F14A F 0.38026(7) 0.17762(14) 0.33790(9) 0.0565(5) Uani 1 1 d
F15A F 0.34801(7) 0.00478(12) 0.32851(8) 0.0461(4) Uani 1 1 d
F16A F 0.25173(6) -0.03458(10) 0.27978(7) 0.0380(4) Uani 1 1 d
F22A F 0.18669(7) 0.27813(11) 0.13396(8) 0.0495(4) Uani 1 1 d
F23A F 0.27611(9) 0.33537(13) 0.07727(9) 0.0624(5) Uani 1 1 d
F24A F 0.36098(8) 0.22472(15) 0.06244(9) 0.0628(5) Uani 1 1 d
F25A F 0.35678(7) 0.05336(14) 0.10052(9) 0.0582(5) Uani 1 1 d
F26A F 0.26606(6) -0.00585(11) 0.15415(8) 0.0413(4) Uani 1 1 d
F32A F 0.14410(8) 0.17891(12) 0.04236(8) 0.0492(4) Uani 1 1 d
F33A F 0.17674(10) 0.11103(16) -0.05785(8) 0.0708(6) Uani 1 1 d
F34A F 0.19426(10) -0.06772(18) -0.06870(9) 0.0760(7) Uani 1 1 d
F35A F 0.17839(10) -0.17806(14) 0.02086(10) 0.0657(6) Uani 1 1 d
F36A F 0.14870(7) -0.10968(11) 0.12210(8) 0.0484(4) Uani 1 1 d
F42A F 0.02512(8) 0.16467(16) 0.06772(9) 0.0686(6) Uani 1 1 d
F43A F -0.04585(9) 0.0877(2) -0.00579(10) 0.0979(10) Uani 1 1 d
F44A F -0.06816(9) -0.0887(2) 0.00165(9) 0.0889(9) Uani 1 1 d
F45A F -0.02475(9) -0.18875(17) 0.08665(13) 0.0863(8) Uani 1 1 d
F46A F 0.04253(7) -0.11113(12) 0.16174(10) 0.0592(5) Uani 1 1 d
F52A F 0.02086(13) 0.26889(15) 0.18046(11) 0.0882(8) Uani 1 1 d
F53A F -0.08347(19) 0.3236(2) 0.17112(16) 0.1447(17) Uani 1 1 d
F54A F -0.16510(11) 0.2054(3) 0.19042(13) 0.1429(17) Uani 1 1 d
F55A F -0.14218(8) 0.0337(3) 0.21626(11) 0.1164(13) Uani 1 1 d
F56A F -0.03932(9) -0.01702(14) 0.22982(10) 0.0651(6) Uani 1 1 d
F62A F 0.04916(8) 0.26355(11) 0.30272(8) 0.0499(4) Uani 1 1 d
F63A F -0.01357(8) 0.29842(12) 0.39431(8) 0.0552(5) Uani 1 1 d
F64A F -0.05999(8) 0.16170(15) 0.45166(8) 0.0638(6) Uani 1 1 d
F65A F -0.04318(10) -0.00836(14) 0.41917(10) 0.0656(6) Uani 1 1 d
F66A F 0.02374(8) -0.04503(11) 0.33115(8) 0.0484(4) Uani 1 1 d
F72A F 0.16506(10) 0.18593(17) 0.36983(9) 0.0717(6) Uani 1 1 d
F73A F 0.19546(11) 0.1298(2) 0.47344(10) 0.1037(10) Uani 1 1 d
F74A F 0.19356(12) -0.0472(3) 0.49866(10) 0.1098(11) Uani 1 1 d
F75A F 0.16227(10) -0.16827(19) 0.41865(12) 0.0876(8) Uani 1 1 d
F76A F 0.13508(8) -0.11009(14) 0.31337(9) 0.0594(5) Uani 1 1 d
C1A C 0.17883(9) 0.09698(16) 0.23723(10) 0.0274(5) Uani 1 1 d
C2A C 0.17535(9) 0.10249(16) 0.17843(10) 0.0268(5) Uani 1 1 d
C3A C 0.13027(9) 0.07128(16) 0.14304(10) 0.0274(5) Uani 1 1 d
C4A C 0.07654(9) 0.06742(17) 0.15764(11) 0.0294(5) Uani 1 1 d
C5A C 0.05170(9) 0.09481(17) 0.21133(12) 0.0311(5) Uani 1 1 d
C6A C 0.07487(9) 0.09023(17) 0.26406(11) 0.0296(5) Uani 1 1 d
C11A C 0.23256(9) 0.11829(17) 0.26406(10) 0.0283(5) Uani 1 1 d
C12A C 0.24994(11) 0.20612(17) 0.27041(12) 0.0337(5) Uani 1 1 d
C13A C 0.29947(12) 0.22590(19) 0.29543(12) 0.0399(6) Uani 1 1 d
C14A C 0.33224(11) 0.1583(2) 0.31458(12) 0.0396(6) Uani 1 1 d
C15A C 0.31612(10) 0.07048(19) 0.30954(11) 0.0340(5) Uani 1 1 d
C16A C 0.26614(10) 0.05078(17) 0.28429(11) 0.0288(5) Uani 1 1 d
C21A C 0.22478(9) 0.13493(17) 0.14633(10) 0.0290(5) Uani 1 1 d
C22A C 0.22811(10) 0.22153(18) 0.12607(11) 0.0355(6) Uani 1 1 d
C23A C 0.27352(12) 0.25182(19) 0.09720(12) 0.0408(6) Uani 1 1 d
C24A C 0.31703(11) 0.1948(2) 0.08931(12) 0.0427(7) Uani 1 1 d
C25A C 0.31474(10) 0.1087(2) 0.10848(12) 0.0393(6) Uani 1 1 d
C26A C 0.26873(10) 0.07940(18) 0.13646(11) 0.0322(5) Uani 1 1 d
C31A C 0.14608(9) 0.03686(18) 0.08506(11) 0.0293(5) Uani 1 1 d
C32A C 0.15299(11) 0.0911(2) 0.03799(12) 0.0386(6) Uani 1 1 d
C33A C 0.16908(13) 0.0563(2) -0.01341(12) 0.0469(7) Uani 1 1 d
C34A C 0.17772(13) -0.0348(3) -0.01898(13) 0.0504(8) Uani 1 1 d
C35A C 0.17050(12) -0.0903(2) 0.02609(14) 0.0461(7) Uani 1 1 d
C36A C 0.15510(10) -0.05377(19) 0.07793(12) 0.0348(6) Uani 1 1 d
C41A C 0.03728(10) 0.0281(2) 0.11546(12) 0.0358(6) Uani 1 1 d
C42A C 0.01336(12) 0.0781(3) 0.07269(13) 0.0506(8) Uani 1 1 d
C43A C -0.02325(12) 0.0393(4) 0.03463(14) 0.0656(12) Uani 1 1 d
C44A C -0.03411(13) -0.0512(3) 0.03908(16) 0.0635(11) Uani 1 1 d
C45A C -0.01219(13) -0.1016(3) 0.08153(16) 0.0546(9) Uani 1 1 d
C46A C 0.02272(11) -0.0619(2) 0.11959(14) 0.0447(7) Uani 1 1 d
C51A C -0.00656(9) 0.12478(17) 0.20559(11) 0.0302(5) Uani 1 1 d
C52A C -0.01874(15) 0.2110(2) 0.19001(14) 0.0500(8) Uani 1 1 d
C53A C -0.0735(2) 0.2380(3) 0.18471(17) 0.0776(14) Uani 1 1 d
C54A C -0.11374(16) 0.1765(4) 0.19489(17) 0.0761(14) Uani 1 1 d
C55A C -0.10249(11) 0.0912(3) 0.20846(14) 0.0609(10) Uani 1 1 d
C56A C -0.04938(10) 0.0668(2) 0.21500(13) 0.0412(6) Uani 1 1 d
C61A C 0.03877(9) 0.10814(18) 0.31457(11) 0.0308(5) Uani 1 1 d
C62A C 0.02798(11) 0.19546(18) 0.33216(12) 0.0348(6) Uani 1 1 d
C63A C -0.00425(11) 0.2140(2) 0.37832(12) 0.0390(6) Uani 1 1 d
C64A C -0.02812(12) 0.1450(2) 0.40728(12) 0.0444(7) Uani 1 1 d
C65A C -0.01909(12) 0.0580(2) 0.39076(13) 0.0440(7) Uani 1 1 d
C66A C 0.01481(11) 0.04023(18) 0.34499(12) 0.0347(6) Uani 1 1 d
C71A C 0.14917(10) 0.0384(2) 0.33900(12) 0.0409(7) Uani 1 1 d
C72A C 0.16418(13) 0.0977(3) 0.38097(14) 0.0540(8) Uani 1 1 d
C73A C 0.17982(14) 0.0703(4) 0.43420(15) 0.0709(13) Uani 1 1 d
C74A C 0.17905(14) -0.0195(4) 0.44671(16) 0.0696(12) Uani 1 1 d
C75A C 0.16327(13) -0.0819(3) 0.40645(16) 0.0620(10) Uani 1 1 d
C76A C 0.14901(12) -0.0502(3) 0.35275(14) 0.0483(8) Uani 1 1 d
B1A B 0.13385(11) 0.0721(2) 0.27723(12) 0.0309(6) Uani 1 1 d
F12B F 0.19364(7) 0.77970(11) 0.20702(8) 0.0482(4) Uani 1 1 d
F13B F 0.25507(8) 0.81956(12) 0.11517(9) 0.0534(5) Uani 1 1 d
F14B F 0.30321(8) 0.68730(15) 0.05591(8) 0.0594(5) Uani 1 1 d
F15B F 0.28901(9) 0.51454(14) 0.08609(9) 0.0629(6) Uani 1 1 d
F16B F 0.22439(8) 0.47246(11) 0.17503(8) 0.0494(4) Uani 1 1 d
F22B F 0.23669(8) 0.77682(12) 0.32191(9) 0.0588(5) Uani 1 1 d
F23B F 0.34398(11) 0.81731(16) 0.32704(13) 0.0869(8) Uani 1 1 d
F24B F 0.41870(8) 0.6883(2) 0.30721(11) 0.0834(8) Uani 1 1 d
F25B F 0.38675(7) 0.51656(17) 0.28765(9) 0.0646(6) Uani 1 1 d
F26B F 0.28114(8) 0.47854(13) 0.28093(9) 0.0556(5) Uani 1 1 d
F32B F 0.23065(7) 0.67697(12) 0.42902(8) 0.0490(4) Uani 1 1 d
F33B F 0.30201(8) 0.61118(16) 0.50515(8) 0.0618(5) Uani 1 1 d
F34B F 0.31753(8) 0.43284(17) 0.51380(9) 0.0655(6) Uani 1 1 d
F35B F 0.26578(8) 0.31917(14) 0.44058(12) 0.0721(7) Uani 1 1 d
F36B F 0.19986(7) 0.38526(11) 0.36057(9) 0.0552(5) Uani 1 1 d
F42B F 0.11053(8) 0.66107(13) 0.46830(8) 0.0548(5) Uani 1 1 d
F43B F 0.08249(12) 0.58363(19) 0.56753(9) 0.0846(8) Uani 1 1 d
F44B F 0.06103(10) 0.40467(18) 0.57133(9) 0.0751(7) Uani 1 1 d
F45B F 0.06790(8) 0.30427(13) 0.47625(9) 0.0613(5) Uani 1 1 d
F46B F 0.09172(7) 0.38349(12) 0.37660(8) 0.0481(4) Uani 1 1 d
F52B F 0.05350(7) 0.76713(12) 0.38150(8) 0.0505(4) Uani 1 1 d
F53B F -0.03905(8) 0.81135(13) 0.43682(9) 0.0586(5) Uani 1 1 d
F54B F -0.12008(7) 0.69096(14) 0.44628(9) 0.0568(5) Uani 1 1 d
F55B F -0.10896(6) 0.52394(13) 0.40288(8) 0.0485(4) Uani 1 1 d
F56B F -0.01565(6) 0.47835(11) 0.34944(8) 0.0407(4) Uani 1 1 d
F62B F 0.02473(7) 0.77573(11) 0.26290(8) 0.0460(4) Uani 1 1 d
F63B F -0.07373(8) 0.81197(12) 0.21627(10) 0.0602(5) Uani 1 1 d
F64B F -0.13485(7) 0.67850(14) 0.17431(9) 0.0587(5) Uani 1 1 d
F65B F -0.09831(7) 0.50779(12) 0.17597(8) 0.0470(4) Uani 1 1 d
F66B F -0.00131(6) 0.46914(10) 0.22320(8) 0.0386(4) Uani 1 1 d
F72B F 0.08969(8) 0.71694(15) 0.14463(9) 0.0619(5) Uani 1 1 d
F73B F 0.05993(12) 0.6746(2) 0.03712(10) 0.1066(11) Uani 1 1 d
F74B F 0.05147(12) 0.5003(3) 0.00574(11) 0.1162(13) Uani 1 1 d
F75B F 0.07740(11) 0.3681(2) 0.07970(13) 0.0977(9) Uani 1 1 d
F76B F 0.10768(8) 0.41052(14) 0.18634(10) 0.0627(5) Uani 1 1 d
C1B C 0.17171(9) 0.60341(16) 0.24373(10) 0.0278(5) Uani 1 1 d
C2B C 0.19640(9) 0.60178(17) 0.29699(11) 0.0292(5) Uani 1 1 d
C3B C 0.17209(9) 0.56798(16) 0.35002(10) 0.0267(5) Uani 1 1 d
C4B C 0.11798(9) 0.56572(17) 0.36360(10) 0.0281(5) Uani 1 1 d
C5B C 0.07166(9) 0.59753(18) 0.32974(11) 0.0303(5) Uani 1 1 d
C6B C 0.06930(9) 0.60097(17) 0.27042(11) 0.0286(5) Uani 1 1 d
C11B C 0.20739(9) 0.62525(17) 0.19335(10) 0.0287(5) Uani 1 1 d
C12B C 0.21565(10) 0.71316(18) 0.17678(11) 0.0331(5) Uani 1 1 d
C13B C 0.24726(11) 0.73455(18) 0.13038(12) 0.0362(6) Uani 1 1 d
C14B C 0.27205(11) 0.6676(2) 0.10066(12) 0.0410(6) Uani 1 1 d
C15B C 0.26511(12) 0.5793(2) 0.11624(12) 0.0404(6) Uani 1 1 d
C16B C 0.23236(11) 0.55885(18) 0.16201(12) 0.0350(6) Uani 1 1 d
C21B C 0.25593(9) 0.62703(18) 0.30093(11) 0.0312(5) Uani 1 1 d
C22B C 0.27339(11) 0.71281(19) 0.31305(13) 0.0409(6) Uani 1 1 d
C23B C 0.32808(14) 0.7337(2) 0.31608(15) 0.0538(8) Uani 1 1 d
C24B C 0.36619(12) 0.6680(3) 0.30663(14) 0.0518(8) Uani 1 1 d
C25B C 0.35014(10) 0.5823(2) 0.29541(12) 0.0435(7) Uani 1 1 d
C26B C 0.29570(11) 0.5628(2) 0.29225(11) 0.0364(6) Uani 1 1 d
C31B C 0.21197(9) 0.53305(18) 0.39345(11) 0.0304(5) Uani 1 1 d
C32B C 0.23876(11) 0.58860(19) 0.43132(12) 0.0366(6) Uani 1 1 d
C33B C 0.27557(11) 0.5548(2) 0.47031(12) 0.0411(6) Uani 1 1 d
C34B C 0.28358(11) 0.4636(3) 0.47384(13) 0.0478(8) Uani 1 1 d
C35B C 0.25771(11) 0.4075(2) 0.43783(15) 0.0453(7) Uani 1 1 d
C36B C 0.22283(10) 0.4422(2) 0.39687(13) 0.0375(6) Uani 1 1 d
C41B C 0.10249(10) 0.52439(19) 0.41996(11) 0.0331(6) Uani 1 1 d
C42B C 0.09964(11) 0.5734(2) 0.46931(12) 0.0392(6) Uani 1 1 d
C43B C 0.08541(15) 0.5340(3) 0.52053(13) 0.0548(9) Uani 1 1 d
C44B C 0.07510(13) 0.4431(2) 0.52207(13) 0.0490(8) Uani 1 1 d
C45B C 0.07817(11) 0.3929(2) 0.47389(14) 0.0437(7) Uani 1 1 d
C46B C 0.09096(10) 0.4337(2) 0.42300(12) 0.0367(6) Uani 1 1 d
C51B C 0.02105(9) 0.62202(19) 0.36304(10) 0.0317(5) Uani 1 1 d
C52B C 0.01384(11) 0.7056(2) 0.38648(12) 0.0367(6) Uani 1 1 d
C53B C -0.03278(12) 0.7302(2) 0.41459(12) 0.0392(6) Uani 1 1 d
C54B C -0.07460(11) 0.6684(2) 0.41958(12) 0.0400(6) Uani 1 1 d
C55B C -0.06880(10) 0.5844(2) 0.39715(11) 0.0355(6) Uani 1 1 d
C56B C -0.02127(10) 0.56110(18) 0.36998(11) 0.0318(5) Uani 1 1 d
C61B C 0.01471(9) 0.62136(17) 0.24465(10) 0.0274(5) Uani 1 1 d
C62B C -0.00489(11) 0.70860(18) 0.24201(11) 0.0327(5) Uani 1 1 d
C63B C -0.05508(12) 0.72815(19) 0.21817(13) 0.0405(6) Uani 1 1 d
C64B C -0.08608(11) 0.6602(2) 0.19613(12) 0.0392(6) Uani 1 1 d
C65B C -0.06776(10) 0.57336(19) 0.19714(11) 0.0335(6) Uani 1 1 d
C66B C -0.01764(10) 0.55458(16) 0.22160(10) 0.0285(5) Uani 1 1 d
C71B C 0.09933(10) 0.5649(2) 0.16772(12) 0.0397(6) Uani 1 1 d
C72B C 0.08725(11) 0.6311(3) 0.12882(12) 0.0483(8) Uani 1 1 d
C73B C 0.07168(14) 0.6097(3) 0.07381(15) 0.0669(11) Uani 1 1 d
C74B C 0.06875(16) 0.5208(4) 0.05897(16) 0.0760(14) Uani 1 1 d
C75B C 0.08032(14) 0.4544(3) 0.09495(18) 0.0709(12) Uani 1 1 d
C76B C 0.09652(12) 0.4767(3) 0.14971(15) 0.0505(8) Uani 1 1 d
B1B B 0.11414(11) 0.58727(19) 0.22993(11) 0.0276(5) Uani 1 1 d

loop_
_atom_site_aniso_label
_atom_site_aniso_U_11
_atom_site_aniso_U_22
_atom_site_aniso_U_33
_atom_site_aniso_U_23
_atom_site_aniso_U_13
_atom_site_aniso_U_12
F12A 0.0562(10) 0.0324(8) 0.0545(11) -0.0018(7) -0.0133(8) 0.0058(7)
F13A 0.0708(13) 0.0434(10) 0.0724(14) -0.0037(9) -0.0197(11) -0.0246(9)
F14A 0.0386(9) 0.0763(13) 0.0548(11) -0.0020(9) -0.0205(8) -0.0185(9)
F15A 0.0338(9) 0.0556(10) 0.0489(11) 0.0086(8) -0.0130(8) 0.0067(7)
F16A 0.0341(8) 0.0325(8) 0.0474(10) 0.0021(7) -0.0036(7) -0.0009(6)
F22A 0.0462(9) 0.0474(10) 0.0550(11) -0.0024(8) -0.0005(8) 0.0141(8)
F23A 0.0733(13) 0.0495(11) 0.0643(13) 0.0120(10) -0.0007(11) -0.0128(9)
F24A 0.0425(9) 0.0853(14) 0.0607(12) 0.0032(10) 0.0164(9) -0.0224(10)
F25A 0.0315(8) 0.0820(14) 0.0610(12) 0.0027(10) 0.0167(8) 0.0154(9)
F26A 0.0330(8) 0.0413(9) 0.0497(10) 0.0026(7) 0.0050(7) 0.0066(6)
F32A 0.0580(10) 0.0507(10) 0.0387(9) 0.0094(8) 0.0004(8) 0.0025(8)
F33A 0.0900(16) 0.0905(16) 0.0320(10) 0.0145(10) 0.0085(10) 0.0030(13)
F34A 0.0862(15) 0.1086(18) 0.0332(10) -0.0236(11) 0.0040(10) 0.0208(13)
F35A 0.0802(14) 0.0550(12) 0.0619(12) -0.0226(10) 0.0019(11) 0.0117(10)
F36A 0.0577(10) 0.0399(9) 0.0476(10) 0.0042(7) 0.0139(8) 0.0054(8)
F42A 0.0494(11) 0.0964(17) 0.0601(13) 0.0360(12) -0.0178(10) -0.0123(10)
F43A 0.0510(12) 0.192(3) 0.0507(13) 0.0448(16) -0.0247(10) -0.0312(15)
F44A 0.0504(12) 0.168(3) 0.0481(12) -0.0351(14) -0.0063(9) -0.0362(14)
F45A 0.0535(12) 0.0834(16) 0.122(2) -0.0490(15) -0.0090(13) -0.0192(11)
F46A 0.0423(10) 0.0476(10) 0.0876(15) -0.0055(10) -0.0150(10) 0.0012(8)
F52A 0.132(2) 0.0558(13) 0.0764(16) 0.0209(12) -0.0242(15) -0.0357(14)
F53A 0.229(4) 0.084(2) 0.121(3) -0.0071(18) -0.078(3) 0.094(2)
F54A 0.0694(16) 0.273(5) 0.087(2) -0.044(2) -0.0307(15) 0.110(2)
F55A 0.0354(11) 0.252(4) 0.0614(15) 0.003(2) 0.0008(11) -0.0620(17)
F56A 0.0679(13) 0.0569(12) 0.0703(15) 0.0114(10) -0.0090(11) -0.0231(10)
F62A 0.0606(11) 0.0371(9) 0.0520(11) -0.0061(8) 0.0144(8) -0.0083(8)
F63A 0.0641(11) 0.0504(10) 0.0510(11) -0.0168(9) 0.0018(9) 0.0188(9)
F64A 0.0634(12) 0.0851(14) 0.0427(10) -0.0030(10) 0.0264(9) 0.0184(11)
F65A 0.0797(14) 0.0610(12) 0.0561(13) 0.0183(10) 0.0318(11) 0.0019(10)
F66A 0.0577(10) 0.0354(9) 0.0522(11) 0.0028(8) 0.0120(8) 0.0074(7)
F72A 0.0693(14) 0.0915(17) 0.0544(12) -0.0290(12) 0.0082(10) -0.0170(12)
F73A 0.0882(17) 0.187(3) 0.0358(11) -0.0359(15) -0.0045(12) -0.0323(18)
F74A 0.0756(16) 0.210(4) 0.0437(14) 0.0308(18) -0.0108(12) 0.0069(19)
F75A 0.0692(14) 0.108(2) 0.0855(18) 0.0406(16) 0.0063(13) 0.0234(14)
F76A 0.0481(10) 0.0692(12) 0.0609(12) -0.0025(10) -0.0026(9) 0.0078(9)
C1A 0.0230(11) 0.0325(12) 0.0268(12) -0.0005(10) -0.0027(9) 0.0014(9)
C2A 0.0207(10) 0.0301(12) 0.0295(12) -0.0034(9) 0.0005(9) 0.0037(9)
C3A 0.0229(10) 0.0332(12) 0.0261(12) -0.0004(9) -0.0008(9) 0.0023(9)
C4A 0.0205(10) 0.0392(13) 0.0285(12) 0.0008(10) -0.0022(9) 0.0004(9)
C5A 0.0181(10) 0.0349(13) 0.0402(14) -0.0009(11) 0.0007(10) 0.0005(9)
C6A 0.0223(11) 0.0367(13) 0.0299(12) -0.0028(10) -0.0003(9) 0.0029(9)
C11A 0.0226(10) 0.0363(13) 0.0259(11) -0.0035(10) 0.0004(9) -0.0002(9)
C12A 0.0377(13) 0.0326(13) 0.0308(13) -0.0015(10) -0.0032(10) 0.0007(11)
C13A 0.0462(15) 0.0376(15) 0.0361(14) -0.0045(11) -0.0066(12) -0.0107(12)
C14A 0.0306(12) 0.0562(17) 0.0321(14) -0.0015(12) -0.0068(11) -0.0114(12)
C15A 0.0282(12) 0.0445(15) 0.0294(13) 0.0035(11) -0.0061(10) 0.0010(10)
C16A 0.0252(11) 0.0337(13) 0.0275(12) -0.0022(10) -0.0009(9) 0.0000(9)
C21A 0.0207(10) 0.0418(14) 0.0246(12) -0.0049(10) -0.0020(9) -0.0008(9)
C22A 0.0320(12) 0.0402(14) 0.0342(14) -0.0046(11) -0.0053(10) 0.0040(11)
C23A 0.0478(15) 0.0385(15) 0.0361(14) -0.0016(12) -0.0043(12) -0.0112(12)
C24A 0.0301(13) 0.0633(19) 0.0347(14) -0.0068(13) 0.0048(11) -0.0140(12)
C25A 0.0230(11) 0.0590(18) 0.0359(14) -0.0056(13) 0.0020(10) 0.0002(11)
C26A 0.0251(11) 0.0437(14) 0.0276(12) -0.0024(11) -0.0019(9) 0.0033(10)
C31A 0.0183(10) 0.0395(14) 0.0299(13) -0.0066(10) -0.0025(9) 0.0002(9)
C32A 0.0333(13) 0.0511(17) 0.0314(14) -0.0001(12) -0.0041(11) -0.0009(12)
C33A 0.0473(17) 0.068(2) 0.0259(14) 0.0047(13) -0.0054(12) -0.0037(15)
C34A 0.0464(16) 0.078(2) 0.0272(15) -0.0138(15) -0.0009(13) 0.0076(16)
C35A 0.0372(14) 0.0557(18) 0.0453(17) -0.0173(14) -0.0018(12) 0.0069(12)
C36A 0.0278(12) 0.0465(15) 0.0301(13) -0.0020(11) 0.0012(10) -0.0016(10)
C41A 0.0183(11) 0.0598(17) 0.0292(13) -0.0059(12) 0.0015(10) -0.0004(11)
C42A 0.0302(13) 0.088(2) 0.0332(15) 0.0128(16) -0.0015(12) -0.0114(15)
C43A 0.0266(14) 0.139(4) 0.0314(17) 0.0128(19) -0.0019(12) -0.0091(18)
C44A 0.0305(15) 0.116(3) 0.0442(19) -0.019(2) 0.0050(14) -0.0252(18)
C45A 0.0323(14) 0.073(2) 0.058(2) -0.0257(17) 0.0050(14) -0.0117(14)
C46A 0.0283(13) 0.0588(19) 0.0469(17) -0.0170(15) 0.0021(12) -0.0028(12)
C51A 0.0228(10) 0.0393(14) 0.0287(12) -0.0042(10) 0.0017(9) 0.0031(9)
C52A 0.067(2) 0.0409(16) 0.0426(17) 0.0017(13) -0.0152(15) 0.0032(15)
C53A 0.115(4) 0.065(2) 0.052(2) -0.0138(18) -0.029(2) 0.053(3)
C54A 0.046(2) 0.131(4) 0.051(2) -0.026(2) -0.0118(16) 0.043(2)
C55A 0.0218(13) 0.125(3) 0.0355(16) -0.0038(19) 0.0001(12) -0.0030(16)
C56A 0.0275(12) 0.0633(19) 0.0329(14) -0.0018(13) -0.0013(11) -0.0051(12)
C61A 0.0241(11) 0.0418(14) 0.0264(12) -0.0024(10) -0.0005(9) 0.0043(10)
C62A 0.0338(13) 0.0375(14) 0.0330(13) -0.0014(11) -0.0019(10) 0.0034(10)
C63A 0.0365(13) 0.0445(16) 0.0358(14) -0.0074(12) -0.0018(11) 0.0112(11)
C64A 0.0389(14) 0.066(2) 0.0287(14) 0.0032(13) 0.0071(11) 0.0159(13)
C65A 0.0430(15) 0.0551(18) 0.0339(14) 0.0099(13) 0.0092(12) 0.0044(13)
C66A 0.0370(13) 0.0359(14) 0.0313(13) 0.0013(11) -0.0010(11) 0.0071(11)
C71A 0.0199(11) 0.076(2) 0.0268(14) -0.0045(13) 0.0016(10) 0.0017(12)
C72A 0.0371(15) 0.086(3) 0.0391(17) -0.0138(16) 0.0048(13) -0.0036(15)
C73A 0.0398(17) 0.143(4) 0.0295(16) -0.015(2) 0.0019(13) -0.016(2)
C74A 0.0364(17) 0.140(4) 0.0328(18) 0.009(2) -0.0037(14) 0.004(2)
C75A 0.0344(15) 0.099(3) 0.053(2) 0.013(2) 0.0055(14) 0.0136(17)
C76A 0.0259(13) 0.076(2) 0.0429(17) -0.0060(16) -0.0027(11) 0.0086(13)
B1A 0.0210(12) 0.0449(16) 0.0267(14) -0.0043(12) -0.0010(10) 0.0013(11)
F12B 0.0634(11) 0.0369(9) 0.0443(9) 0.0033(7) 0.0128(8) 0.0046(8)
F13B 0.0603(11) 0.0481(10) 0.0518(11) 0.0156(8) 0.0056(9) -0.0123(8)
F14B 0.0552(11) 0.0813(14) 0.0416(10) 0.0047(9) 0.0200(8) -0.0197(10)
F15B 0.0688(13) 0.0634(12) 0.0566(13) -0.0174(9) 0.0337(11) -0.0031(10)
F16B 0.0597(11) 0.0386(9) 0.0499(10) -0.0018(8) 0.0170(9) -0.0040(8)
F22B 0.0651(12) 0.0424(10) 0.0690(13) 0.0013(9) -0.0068(10) 0.0182(9)
F23B 0.0915(18) 0.0615(14) 0.108(2) 0.0044(13) -0.0180(15) -0.0345(13)
F24B 0.0332(9) 0.138(2) 0.0787(15) 0.0241(15) -0.0088(10) -0.0269(12)
F25B 0.0342(9) 0.1141(18) 0.0455(11) -0.0075(11) 0.0020(8) 0.0332(10)
F26B 0.0497(10) 0.0497(10) 0.0675(13) -0.0129(9) -0.0086(9) 0.0130(8)
F32B 0.0490(10) 0.0515(10) 0.0466(10) -0.0105(8) -0.0112(8) 0.0077(8)
F33B 0.0463(10) 0.0956(15) 0.0434(11) -0.0195(10) -0.0172(8) 0.0082(10)
F34B 0.0411(10) 0.1100(17) 0.0454(11) 0.0232(11) -0.0111(8) 0.0241(10)
F35B 0.0441(10) 0.0573(12) 0.1148(19) 0.0365(12) -0.0118(11) 0.0083(9)
F36B 0.0397(9) 0.0388(9) 0.0872(14) 0.0011(9) -0.0203(9) -0.0033(7)
F42B 0.0699(12) 0.0582(12) 0.0362(9) -0.0060(8) -0.0018(9) -0.0124(9)
F43B 0.120(2) 0.1064(18) 0.0272(10) -0.0098(11) 0.0104(11) -0.0279(16)
F44B 0.0831(15) 0.1082(18) 0.0340(10) 0.0266(11) -0.0001(10) -0.0264(13)
F45B 0.0656(12) 0.0562(11) 0.0622(12) 0.0303(10) -0.0057(10) -0.0118(9)
F46B 0.0528(10) 0.0447(10) 0.0467(10) 0.0010(8) 0.0068(8) -0.0056(8)
F52B 0.0479(9) 0.0546(11) 0.0492(10) -0.0002(8) 0.0008(8) -0.0239(8)
F53B 0.0652(12) 0.0492(11) 0.0614(12) -0.0128(9) -0.0017(10) 0.0010(9)
F54B 0.0360(8) 0.0765(13) 0.0581(11) -0.0069(10) 0.0170(8) 0.0073(8)
F55B 0.0267(7) 0.0671(12) 0.0517(10) 0.0013(8) 0.0085(7) -0.0159(7)
F56B 0.0306(8) 0.0442(9) 0.0473(10) -0.0013(7) 0.0028(7) -0.0029(6)
F62B 0.0521(10) 0.0369(8) 0.0492(10) -0.0013(7) -0.0078(8) -0.0078(7)
F63B 0.0641(12) 0.0457(10) 0.0709(13) 0.0099(9) -0.0114(10) 0.0188(9)
F64B 0.0373(9) 0.0816(14) 0.0572(12) 0.0084(10) -0.0205(8) 0.0144(9)
F65B 0.0351(9) 0.0634(11) 0.0424(10) -0.0054(8) -0.0134(8) -0.0136(7)
F66B 0.0338(8) 0.0366(8) 0.0454(9) -0.0011(7) -0.0025(7) -0.0004(6)
F72B 0.0613(12) 0.0731(14) 0.0512(11) 0.0254(10) -0.0002(9) 0.0053(10)
F73B 0.0937(19) 0.186(3) 0.0405(12) 0.0424(16) -0.0050(12) 0.0307(19)
F74B 0.0765(17) 0.233(4) 0.0390(13) -0.0458(17) -0.0091(12) 0.008(2)
F75B 0.0813(17) 0.121(2) 0.091(2) -0.0570(18) 0.0157(14) -0.0184(16)
F76B 0.0516(11) 0.0607(12) 0.0757(14) -0.0026(11) 0.0136(10) -0.0013(9)
C1B 0.0262(11) 0.0305(12) 0.0265(12) 0.0004(9) 0.0027(9) -0.0021(9)
C2B 0.0233(11) 0.0339(13) 0.0303(13) 0.0054(10) 0.0033(9) 0.0017(9)
C3B 0.0212(10) 0.0301(12) 0.0287(12) 0.0009(9) -0.0002(9) -0.0037(9)
C4B 0.0229(11) 0.0360(13) 0.0255(12) 0.0024(10) -0.0006(9) -0.0030(9)
C5B 0.0220(10) 0.0397(13) 0.0292(12) 0.0057(10) -0.0016(9) -0.0030(9)
C6B 0.0211(10) 0.0354(13) 0.0295(12) -0.0004(10) -0.0018(9) -0.0020(9)
C11B 0.0236(10) 0.0379(13) 0.0248(11) 0.0008(9) -0.0017(9) -0.0025(9)
C12B 0.0316(12) 0.0397(14) 0.0279(12) 0.0002(10) 0.0024(10) -0.0023(10)
C13B 0.0355(13) 0.0400(14) 0.0332(14) 0.0047(11) -0.0018(11) -0.0112(11)
C14B 0.0327(13) 0.0628(18) 0.0276(13) 0.0033(12) 0.0057(11) -0.0158(12)
C15B 0.0397(14) 0.0479(16) 0.0336(14) -0.0100(12) 0.0077(12) -0.0042(12)
C16B 0.0325(13) 0.0399(14) 0.0326(13) -0.0029(11) 0.0012(10) -0.0067(11)
C21B 0.0219(11) 0.0450(14) 0.0265(12) 0.0042(10) 0.0003(9) 0.0030(10)
C22B 0.0386(14) 0.0410(15) 0.0432(15) 0.0054(13) 0.0025(12) 0.0038(12)
C23B 0.0572(19) 0.0536(19) 0.0506(19) 0.0078(15) -0.0087(15) -0.0214(15)
C24B 0.0285(13) 0.085(2) 0.0415(16) 0.0133(16) -0.0034(12) -0.0106(14)
C25B 0.0248(12) 0.077(2) 0.0283(13) 0.0067(13) 0.0022(10) 0.0099(13)
C26B 0.0286(12) 0.0504(16) 0.0304(13) 0.0026(12) 0.0032(10) 0.0080(11)
C31B 0.0214(10) 0.0426(14) 0.0273(12) 0.0057(11) 0.0011(9) 0.0015(10)
C32B 0.0299(13) 0.0489(16) 0.0311(14) 0.0034(11) 0.0002(10) 0.0042(11)
C33B 0.0291(12) 0.0673(19) 0.0269(13) -0.0055(13) -0.0030(11) 0.0048(13)
C34B 0.0254(12) 0.086(2) 0.0323(15) 0.0217(15) -0.0007(11) 0.0125(14)
C35B 0.0278(13) 0.0502(17) 0.0579(19) 0.0213(14) -0.0019(13) 0.0051(12)
C36B 0.0207(11) 0.0453(15) 0.0464(16) 0.0065(12) -0.0025(11) -0.0023(10)
C41B 0.0219(11) 0.0537(16) 0.0238(12) 0.0058(11) -0.0017(9) -0.0019(11)
C42B 0.0353(13) 0.0502(17) 0.0322(14) 0.0038(12) -0.0026(11) -0.0059(12)
C43B 0.0571(19) 0.082(3) 0.0249(14) 0.0006(15) -0.0052(13) -0.0095(17)
C44B 0.0435(16) 0.074(2) 0.0294(15) 0.0162(14) 0.0000(12) -0.0117(15)
C45B 0.0362(14) 0.0520(17) 0.0430(16) 0.0209(14) -0.0061(12) -0.0054(12)
C46B 0.0249(12) 0.0522(16) 0.0330(14) 0.0098(12) -0.0028(10) -0.0002(11)
C51B 0.0223(10) 0.0511(15) 0.0218(11) 0.0087(11) -0.0045(9) -0.0060(10)
C52B 0.0318(12) 0.0474(16) 0.0310(13) 0.0060(12) -0.0041(10) -0.0092(11)
C53B 0.0413(14) 0.0435(15) 0.0329(14) -0.0007(12) -0.0015(11) 0.0012(12)
C54B 0.0284(12) 0.0587(17) 0.0329(13) 0.0045(13) 0.0030(10) 0.0020(12)
C55B 0.0250(11) 0.0518(16) 0.0296(13) 0.0049(11) 0.0012(10) -0.0087(11)
C56B 0.0215(11) 0.0431(14) 0.0308(13) 0.0061(11) -0.0008(9) -0.0032(10)
C61B 0.0238(10) 0.0372(13) 0.0212(11) 0.0035(9) -0.0005(9) -0.0013(9)
C62B 0.0353(13) 0.0343(13) 0.0285(12) 0.0022(10) -0.0014(10) -0.0036(10)
C63B 0.0417(14) 0.0401(15) 0.0397(15) 0.0097(12) 0.0001(12) 0.0132(12)
C64B 0.0295(12) 0.0575(18) 0.0306(13) 0.0070(12) -0.0084(10) 0.0051(12)
C65B 0.0275(12) 0.0478(15) 0.0251(12) 0.0005(11) -0.0039(9) -0.0073(10)
C66B 0.0280(11) 0.0323(12) 0.0253(12) 0.0020(10) 0.0010(9) -0.0022(9)
C71B 0.0210(11) 0.0682(19) 0.0298(14) 0.0062(13) 0.0037(10) -0.0033(11)
C72B 0.0298(13) 0.083(2) 0.0317(15) 0.0130(15) 0.0020(11) 0.0065(14)
C73B 0.0446(18) 0.124(4) 0.0319(16) 0.014(2) 0.0014(14) 0.013(2)
C74B 0.0428(19) 0.153(5) 0.0324(19) -0.025(2) 0.0028(15) 0.008(2)
C75B 0.0413(18) 0.117(4) 0.055(2) -0.037(2) 0.0098(16) -0.013(2)
C76B 0.0315(14) 0.072(2) 0.0478(18) -0.0110(16) 0.0107(13) -0.0051(14)
B1B 0.0243(12) 0.0369(14) 0.0217(12) 0.0028(10) -0.0009(10) -0.0035(11)

loop_
_atom_type_symbol
_atom_type_description
_atom_type_scat_dispersion_real
_atom_type_scat_dispersion_imag
_atom_type_scat_source
C C 0.0033 0.0016 'International Tables Vol C Tables 4.2.6.8 and 6.1.1.4'
B B 0.0013 0.0007 'International Tables Vol C Tables 4.2.6.8 and 6.1.1.4'
F F 0.0171 0.0103 'International Tables Vol C Tables 4.2.6.8 and 6.1.1.4'

loop_
_geom_angle_atom_site_label_1
_geom_angle_atom_site_label_2
_geom_angle_atom_site_label_3
_geom_angle
C2A C1A C11A 117.5(2)
C2A C1A B1A 126.5(2)
C11A C1A B1A 116.0(2)
C1A C2A C3A 126.5(2)
C1A C2A C21A 117.9(2)
C3A C2A C21A 115.3(2)
C4A C3A C2A 127.1(2)
C4A C3A C31A 117.5(2)
C2A C3A C31A 115.3(2)
C3A C4A C5A 127.6(2)
C3A C4A C41A 118.1(2)
C5A C4A C41A 114.3(2)
C6A C5A C4A 126.7(2)
C6A C5A C51A 119.5(2)
C4A C5A C51A 113.7(2)
C5A C6A B1A 126.6(2)
C5A C6A C61A 117.5(2)
B1A C6A C61A 115.8(2)
C12A C11A C16A 117.7(2)
C12A C11A C1A 121.2(2)
C16A C11A C1A 121.1(2)
F12A C12A C11A 120.4(2)
F12A C12A C13A 118.4(2)
C11A C12A C13A 121.2(2)
F13A C13A C14A 118.9(3)
F13A C13A C12A 120.9(3)
C14A C13A C12A 120.2(3)
F14A C14A C13A 120.0(3)
F14A C14A C15A 119.8(3)
C13A C14A C15A 120.2(2)
F15A C15A C14A 120.1(2)
F15A C15A C16A 120.5(2)
C14A C15A C16A 119.4(2)
F16A C16A C11A 120.6(2)
F16A C16A C15A 118.1(2)
C11A C16A C15A 121.2(2)
C22A C21A C26A 117.1(2)
C22A C21A C2A 121.4(2)
C26A C21A C2A 121.5(2)
F22A C22A C21A 119.8(2)
F22A C22A C23A 118.6(3)
C21A C22A C23A 121.6(2)
F23A C23A C24A 119.4(3)
F23A C23A C22A 121.1(3)
C24A C23A C22A 119.5(3)
F24A C24A C25A 120.5(3)
F24A C24A C23A 119.3(3)
C25A C24A C23A 120.2(3)
F25A C25A C24A 120.2(2)
F25A C25A C26A 120.5(3)
C24A C25A C26A 119.3(3)
F26A C26A C25A 119.2(2)
F26A C26A C21A 118.5(2)
C25A C26A C21A 122.2(3)
C36A C31A C32A 117.1(2)
C36A C31A C3A 119.0(2)
C32A C31A C3A 123.9(2)
F32A C32A C33A 119.1(3)
F32A C32A C31A 119.5(2)
C33A C32A C31A 121.4(3)
F33A C33A C32A 119.9(3)
F33A C33A C34A 120.2(3)
C32A C33A C34A 119.9(3)
F34A C34A C35A 120.2(3)
F34A C34A C33A 119.5(3)
C35A C34A C33A 120.3(3)
F35A C35A C34A 120.5(3)
F35A C35A C36A 120.5(3)
C34A C35A C36A 119.0(3)
F36A C36A C31A 119.7(2)
F36A C36A C35A 118.0(3)
C31A C36A C35A 122.3(3)
C42A C41A C46A 117.4(3)
C42A C41A C4A 123.0(3)
C46A C41A C4A 119.6(3)
F42A C42A C41A 119.6(3)
F42A C42A C43A 119.2(3)
C41A C42A C43A 121.2(4)
F43A C43A C44A 120.6(4)
F43A C43A C42A 120.6(4)
C44A C43A C42A 118.8(3)
F44A C44A C45A 120.1(4)
F44A C44A C43A 118.7(4)
C45A C44A C43A 121.2(3)
F45A C45A C44A 120.6(3)
F45A C45A C46A 120.1(4)
C44A C45A C46A 119.3(4)
F46A C46A C45A 118.6(3)
F46A C46A C41A 119.4(2)
C45A C46A C41A 122.0(3)
C52A C51A C56A 117.6(3)
C52A C51A C5A 120.7(2)
C56A C51A C5A 121.7(2)
F52A C52A C51A 119.8(3)
F52A C52A C53A 120.2(3)
C51A C52A C53A 120.0(3)
F53A C53A C54A 123.1(5)
F53A C53A C52A 117.9(5)
C54A C53A C52A 118.9(3)
F54A C54A C55A 121.3(5)
F54A C54A C53A 116.9(5)
C55A C54A C53A 121.8(3)
F55A C55A C54A 120.0(4)
F55A C55A C56A 121.6(4)
C54A C55A C56A 118.5(4)
F56A C56A C55A 117.4(3)
F56A C56A C51A 119.4(2)
C55A C56A C51A 123.1(3)
C66A C61A C62A 116.9(2)
C66A C61A C6A 122.3(2)
C62A C61A C6A 120.8(2)
F62A C62A C63A 118.9(2)
F62A C62A C61A 118.8(2)
C63A C62A C61A 122.3(3)
F63A C63A C64A 119.7(3)
F63A C63A C62A 120.8(3)
C64A C63A C62A 119.4(3)
F64A C64A C63A 120.3(3)
F64A C64A C65A 119.7(3)
C63A C64A C65A 120.0(3)
F65A C65A C64A 119.1(3)
F65A C65A C66A 121.0(3)
C64A C65A C66A 119.9(3)
F66A C66A C61A 120.3(2)
F66A C66A C65A 118.2(3)
C61A C66A C65A 121.5(3)
C76A C71A C72A 116.9(3)
C76A C71A B1A 121.7(3)
C72A C71A B1A 121.3(3)
F72A C72A C73A 117.7(3)
F72A C72A C71A 119.5(3)
C73A C72A C71A 122.7(4)
F73A C73A C74A 120.2(4)
F73A C73A C72A 121.0(5)
C74A C73A C72A 118.9(4)
F74A C74A C73A 119.6(4)
F74A C74A C75A 119.6(5)
C73A C74A C75A 120.8(3)
F75A C75A C74A 120.8(4)
F75A C75A C76A 121.6(4)
C74A C75A C76A 117.7(4)
F76A C76A C71A 119.1(3)
F76A C76A C75A 117.9(3)
C71A C76A C75A 123.0(3)
C1A B1A C6A 122.4(2)
C1A B1A C71A 118.7(2)
C6A B1A C71A 118.3(2)
C2B C1B B1B 127.9(2)
C2B C1B C11B 117.2(2)
B1B C1B C11B 114.9(2)
C1B C2B C3B 126.3(2)
C1B C2B C21B 118.2(2)
C3B C2B C21B 115.2(2)
C4B C3B C2B 126.9(2)
C4B C3B C31B 117.7(2)
C2B C3B C31B 115.35(19)
C3B C4B C5B 128.3(2)
C3B C4B C41B 117.4(2)
C5B C4B C41B 114.4(2)
C6B C5B C4B 125.9(2)
C6B C5B C51B 118.3(2)
C4B C5B C51B 115.7(2)
C5B C6B B1B 127.6(2)
C5B C6B C61B 116.6(2)
B1B C6B C61B 115.8(2)
C16B C11B C12B 117.6(2)
C16B C11B C1B 121.6(2)
C12B C11B C1B 120.8(2)
F12B C12B C13B 118.7(2)
F12B C12B C11B 119.5(2)
C13B C12B C11B 121.7(2)
F13B C13B C14B 119.6(2)
F13B C13B C12B 121.0(3)
C14B C13B C12B 119.4(2)
F14B C14B C13B 120.1(3)
F14B C14B C15B 119.4(3)
C13B C14B C15B 120.5(2)
F15B C15B C14B 119.6(3)
F15B C15B C16B 120.9(3)
C14B C15B C16B 119.4(3)
F16B C16B C11B 120.2(2)
F16B C16B C15B 118.5(2)
C11B C16B C15B 121.3(3)
C22B C21B C26B 116.9(2)
C22B C21B C2B 123.0(2)
C26B C21B C2B 120.2(2)
F22B C22B C21B 119.1(2)
F22B C22B C23B 119.4(3)
C21B C22B C23B 121.5(3)
F23B C23B C24B 119.8(3)
F23B C23B C22B 120.5(3)
C24B C23B C22B 119.7(3)
F24B C24B C25B 119.8(3)
F24B C24B C23B 120.0(3)
C25B C24B C23B 120.1(3)
F25B C25B C24B 121.0(3)
F25B C25B C26B 119.5(3)
C24B C25B C26B 119.5(3)
F26B C26B C25B 118.2(3)
F26B C26B C21B 119.4(2)
C25B C26B C21B 122.3(3)
C36B C31B C32B 117.1(2)
C36B C31B C3B 120.2(2)
C32B C31B C3B 122.7(2)
F32B C32B C31B 119.6(2)
F32B C32B C33B 118.9(3)
C31B C32B C33B 121.4(3)
F33B C33B C34B 120.8(3)
F33B C33B C32B 119.7(3)
C34B C33B C32B 119.5(3)
F34B C34B C35B 121.5(3)
F34B C34B C33B 118.1(3)
C35B C34B C33B 120.4(3)
F35B C35B C34B 120.7(3)
F35B C35B C36B 119.5(3)
C34B C35B C36B 119.7(3)
F36B C36B C31B 120.3(2)
F36B C36B C35B 118.1(3)
C31B C36B C35B 121.6(3)
C42B C41B C46B 117.7(2)
C42B C41B C4B 122.6(3)
C46B C41B C4B 119.7(2)
F42B C42B C41B 119.7(2)
F42B C42B C43B 118.7(3)
C41B C42B C43B 121.6(3)
F43B C43B C44B 120.9(3)
F43B C43B C42B 120.0(3)
C44B C43B C42B 119.0(3)
F44B C44B C45B 120.1(3)
F44B C44B C43B 119.4(3)
C45B C44B C43B 120.5(3)
F45B C45B C44B 119.6(3)
F45B C45B C46B 120.7(3)
C44B C45B C46B 119.6(3)
F46B C46B C45B 118.1(3)
F46B C46B C41B 120.4(2)
C45B C46B C41B 121.5(3)
C52B C51B C56B 116.6(2)
C52B C51B C5B 122.2(2)
C56B C51B C5B 121.2(2)
F52B C52B C51B 119.3(2)
F52B C52B C53B 117.7(3)
C51B C52B C53B 122.9(2)
F53B C53B C52B 122.0(3)
F53B C53B C54B 119.1(3)
C52B C53B C54B 118.9(3)
F54B C54B C55B 120.2(3)
F54B C54B C53B 119.9(3)
C55B C54B C53B 119.9(3)
F55B C55B C54B 119.9(2)
F55B C55B C56B 120.1(3)
C54B C55B C56B 119.9(2)
F56B C56B C55B 119.3(2)
F56B C56B C51B 118.9(2)
C55B C56B C51B 121.7(3)
C66B C61B C62B 117.1(2)
C66B C61B C6B 121.7(2)
C62B C61B C6B 121.2(2)
F62B C62B C63B 118.6(2)
F62B C62B C61B 119.8(2)
C63B C62B C61B 121.6(2)
F63B C63B C64B 119.3(3)
F63B C63B C62B 121.1(3)
C64B C63B C62B 119.6(3)
F64B C64B C65B 119.7(3)
F64B C64B C63B 119.7(3)
C65B C64B C63B 120.6(2)
F65B C65B C64B 120.1(2)
F65B C65B C66B 120.6(2)
C64B C65B C66B 119.3(2)
F66B C66B C61B 120.1(2)
F66B C66B C65B 118.1(2)
C61B C66B C65B 121.9(2)
C72B C71B C76B 117.7(3)
C72B C71B B1B 121.7(3)
C76B C71B B1B 120.5(3)
F72B C72B C71B 119.4(3)
F72B C72B C73B 119.6(3)
C71B C72B C73B 121.0(4)
F73B C73B C74B 121.7(4)
F73B C73B C72B 120.0(4)
C74B C73B C72B 118.3(4)
C75B C74B F74B 119.1(5)
C75B C74B C73B 122.9(4)
F74B C74B C73B 118.0(5)
C74B C75B F75B 122.1(4)
C74B C75B C76B 118.3(4)
F75B C75B C76B 119.6(5)
F76B C76B C71B 119.5(3)
F76B C76B C75B 118.8(4)
C71B C76B C75B 121.7(4)
C6B B1B C1B 123.7(2)
C6B B1B C71B 117.8(2)
C1B B1B C71B 118.1(2)

loop_
_geom_bond_atom_site_label_1
_geom_bond_atom_site_label_2
_geom_bond_distance
F12A C12A 1.331(3)
F13A C13A 1.340(3)
F14A C14A 1.336(3)
F15A C15A 1.334(3)
F16A C16A 1.327(3)
F22A C22A 1.338(3)
F23A C23A 1.334(3)
F24A C24A 1.332(3)
F25A C25A 1.337(3)
F26A C26A 1.340(3)
F32A C32A 1.332(3)
F33A C33A 1.342(4)
F34A C34A 1.335(4)
F35A C35A 1.330(4)
F36A C36A 1.344(3)
F42A C42A 1.329(4)
F43A C43A 1.320(5)
F44A C44A 1.340(4)
F45A C45A 1.342(4)
F46A C46A 1.329(4)
F52A C52A 1.322(4)
F53A C53A 1.340(5)
F54A C54A 1.341(4)
F55A C55A 1.313(5)
F56A C56A 1.322(4)
F62A C62A 1.337(3)
F63A C63A 1.335(3)
F64A C64A 1.332(3)
F65A C65A 1.335(4)
F66A C66A 1.332(3)
F72A C72A 1.343(5)
F73A C73A 1.339(5)
F74A C74A 1.342(4)
F75A C75A 1.321(5)
F76A C76A 1.334(4)
C1A C2A 1.392(3)
C1A C11A 1.501(3)
C1A B1A 1.502(4)
C2A C3A 1.465(3)
C2A C21A 1.513(3)
C3A C4A 1.369(3)
C3A C31A 1.512(3)
C4A C5A 1.465(4)
C4A C41A 1.506(4)
C5A C6A 1.370(4)
C5A C51A 1.509(3)
C6A B1A 1.510(3)
C6A C61A 1.511(3)
C11A C12A 1.387(4)
C11A C16A 1.388(3)
C12A C13A 1.387(4)
C13A C14A 1.368(4)
C14A C15A 1.375(4)
C15A C16A 1.399(3)
C21A C22A 1.380(4)
C21A C26A 1.383(3)
C22A C23A 1.385(4)
C23A C24A 1.381(4)
C24A C25A 1.364(5)
C25A C26A 1.383(4)
C31A C36A 1.381(4)
C31A C32A 1.385(4)
C32A C33A 1.377(4)
C33A C34A 1.383(5)
C34A C35A 1.359(5)
C35A C36A 1.392(4)
C41A C42A 1.386(4)
C41A C46A 1.394(4)
C42A C43A 1.399(5)
C43A C44A 1.380(7)
C44A C45A 1.364(6)
C45A C46A 1.377(4)
C51A C52A 1.371(4)
C51A C56A 1.382(4)
C52A C53A 1.413(6)
C53A C54A 1.373(7)
C54A C55A 1.342(7)
C55A C56A 1.367(4)
C61A C66A 1.375(4)
C61A C62A 1.393(4)
C62A C63A 1.376(4)
C63A C64A 1.369(4)
C64A C65A 1.373(5)
C65A C66A 1.391(4)
C71A C76A 1.361(5)
C71A C72A 1.378(5)
C71A B1A 1.587(4)
C72A C73A 1.375(5)
C73A C74A 1.371(7)
C74A C75A 1.386(6)
C75A C76A 1.397(5)
F12B C12B 1.338(3)
F13B C13B 1.332(3)
F14B C14B 1.338(3)
F15B C15B 1.336(3)
F16B C16B 1.340(3)
F22B C22B 1.332(3)
F23B C23B 1.332(4)
F24B C24B 1.329(3)
F25B C25B 1.345(4)
F26B C26B 1.334(4)
F32B C32B 1.335(3)
F33B C33B 1.344(4)
F34B C34B 1.341(3)
F35B C35B 1.335(4)
F36B C36B 1.333(3)
F42B C42B 1.336(4)
F43B C43B 1.335(4)
F44B C44B 1.341(4)
F45B C45B 1.347(4)
F46B C46B 1.326(3)
F52B C52B 1.346(3)
F53B C53B 1.329(3)
F54B C54B 1.329(3)
F55B C55B 1.345(3)
F56B C56B 1.334(3)
F62B C62B 1.334(3)
F63B C63B 1.333(3)
F64B C64B 1.336(3)
F65B C65B 1.332(3)
F66B C66B 1.337(3)
F72B C72B 1.335(4)
F73B C73B 1.331(5)
F74B C74B 1.361(4)
F75B C75B 1.339(5)
F76B C76B 1.340(4)
C1B C2B 1.396(3)
C1B B1B 1.475(3)
C1B C11B 1.514(3)
C2B C3B 1.476(3)
C2B C21B 1.517(3)
C3B C4B 1.371(3)
C3B C31B 1.512(3)
C4B C5B 1.472(3)
C4B C41B 1.514(3)
C5B C6B 1.401(3)
C5B C51B 1.518(3)
C6B B1B 1.475(4)
C6B C61B 1.507(3)
C11B C16B 1.381(4)
C11B C12B 1.384(4)
C12B C13B 1.380(4)
C13B C14B 1.365(4)
C14B C15B 1.378(4)
C15B C16B 1.382(4)
C21B C22B 1.380(4)
C21B C26B 1.386(4)
C22B C23B 1.385(4)
C23B C24B 1.376(5)
C24B C25B 1.365(5)
C25B C26B 1.375(4)
C31B C36B 1.383(4)
C31B C32B 1.386(4)
C32B C33B 1.386(4)
C33B C34B 1.377(5)
C34B C35B 1.353(5)
C35B C36B 1.393(4)
C41B C42B 1.376(4)
C41B C46B 1.385(4)
C42B C43B 1.389(4)
C43B C44B 1.379(5)
C44B C45B 1.364(5)
C45B C46B 1.382(4)
C51B C52B 1.375(4)
C51B C56B 1.393(3)
C52B C53B 1.376(4)
C53B C54B 1.388(4)
C54B C55B 1.368(4)
C55B C56B 1.379(4)
C61B C66B 1.387(3)
C61B C62B 1.390(4)
C62B C63B 1.389(4)
C63B C64B 1.372(4)
C64B C65B 1.372(4)
C65B C66B 1.391(3)
C71B C72B 1.381(4)
C71B C76B 1.385(5)
C71B B1B 1.548(4)
C72B C73B 1.390(5)
C73B C74B 1.374(7)
C74B C75B 1.335(7)
C75B C76B 1.392(5)

loop_
_geom_torsion_atom_site_label_1
_geom_torsion_atom_site_label_2
_geom_torsion_atom_site_label_3
_geom_torsion_atom_site_label_4
_geom_torsion
C11A C1A C2A C3A 169.5(2)
B1A C1A C2A C3A -10.8(4)
C11A C1A C2A C21A -3.7(3)
B1A C1A C2A C21A 176.0(2)
C1A C2A C3A C4A 30.4(4)
C21A C2A C3A C4A -156.2(2)
C1A C2A C3A C31A -147.2(2)
C21A C2A C3A C31A 26.2(3)
C2A C3A C4A C5A 1.1(4)
C31A C3A C4A C5A 178.7(2)
C2A C3A C4A C41A -176.7(2)
C31A C3A C4A C41A 0.9(4)
C3A C4A C5A C6A -32.5(4)
C41A C4A C5A C6A 145.4(3)
C3A C4A C5A C51A 151.7(3)
C41A C4A C5A C51A -30.4(3)
C4A C5A C6A B1A 11.9(4)
C51A C5A C6A B1A -172.5(2)
C4A C5A C6A C61A -170.4(2)
C51A C5A C6A C61A 5.2(4)
C2A C1A C11A C12A 77.2(3)
B1A C1A C11A C12A -102.5(3)
C2A C1A C11A C16A -104.0(3)
B1A C1A C11A C16A 76.3(3)
C16A C11A C12A F12A -179.9(2)
C1A C11A C12A F12A -1.0(4)
C16A C11A C12A C13A 0.8(4)
C1A C11A C12A C13A 179.7(3)
F12A C12A C13A F13A -0.1(4)
C11A C12A C13A F13A 179.2(3)
F12A C12A C13A C14A -179.5(3)
C11A C12A C13A C14A -0.2(4)
F13A C13A C14A F14A -0.4(4)
C12A C13A C14A F14A 179.0(3)
F13A C13A C14A C15A -179.9(3)
C12A C13A C14A C15A -0.5(5)
F14A C14A C15A F15A 0.8(4)
C13A C14A C15A F15A -179.6(3)
F14A C14A C15A C16A -179.0(3)
C13A C14A C15A C16A 0.5(4)
C12A C11A C16A F16A 179.6(2)
C1A C11A C16A F16A 0.8(4)
C12A C11A C16A C15A -0.8(4)
C1A C11A C16A C15A -179.7(2)
F15A C15A C16A F16A -0.2(4)
C14A C15A C16A F16A 179.7(2)
F15A C15A C16A C11A -179.7(2)
C14A C15A C16A C11A 0.2(4)
C1A C2A C21A C22A -101.7(3)
C3A C2A C21A C22A 84.3(3)
C1A C2A C21A C26A 77.7(3)
C3A C2A C21A C26A -96.3(3)
C26A C21A C22A F22A 179.5(2)
C2A C21A C22A F22A -1.0(4)
C26A C21A C22A C23A -0.2(4)
C2A C21A C22A C23A 179.3(2)
F22A C22A C23A F23A -0.4(4)
C21A C22A C23A F23A 179.3(2)
F22A C22A C23A C24A 179.1(2)
C21A C22A C23A C24A -1.2(4)
F23A C23A C24A F24A 0.7(4)
C22A C23A C24A F24A -178.8(3)
F23A C23A C24A C25A -178.8(3)
C22A C23A C24A C25A 1.7(4)
F24A C24A C25A F25A 0.1(4)
C23A C24A C25A F25A 179.6(3)
F24A C24A C25A C26A 179.7(3)
C23A C24A C25A C26A -0.8(4)
F25A C25A C26A F26A -1.9(4)
C24A C25A C26A F26A 178.5(2)
F25A C25A C26A C21A 178.9(2)
C24A C25A C26A C21A -0.7(4)
C22A C21A C26A F26A -178.1(2)
C2A C21A C26A F26A 2.5(4)
C22A C21A C26A C25A 1.1(4)
C2A C21A C26A C25A -178.3(2)
C4A C3A C31A C36A -84.2(3)
C2A C3A C31A C36A 93.7(3)
C4A C3A C31A C32A 96.8(3)
C2A C3A C31A C32A -85.3(3)
C36A C31A C32A F32A 179.1(2)
C3A C31A C32A F32A -1.8(4)
C36A C31A C32A C33A -1.1(4)
C3A C31A C32A C33A 177.9(3)
F32A C32A C33A F33A 1.5(4)
C31A C32A C33A F33A -178.3(3)
F32A C32A C33A C34A -179.0(3)
C31A C32A C33A C34A 1.2(4)
F33A C33A C34A F34A 0.7(5)
C32A C33A C34A F34A -178.8(3)
F33A C33A C34A C35A 179.4(3)
C32A C33A C34A C35A -0.1(5)
F34A C34A C35A F35A -1.8(5)
C33A C34A C35A F35A 179.5(3)
F34A C34A C35A C36A 177.7(3)
C33A C34A C35A C36A -0.9(5)
C32A C31A C36A F36A -179.6(2)
C3A C31A C36A F36A 1.3(3)
C32A C31A C36A C35A 0.0(4)
C3A C31A C36A C35A -179.1(2)
F35A C35A C36A F36A 0.2(4)
C34A C35A C36A F36A -179.3(3)
F35A C35A C36A C31A -179.5(3)
C34A C35A C36A C31A 1.0(4)
C3A C4A C41A C42A -86.1(3)
C5A C4A C41A C42A 95.8(3)
C3A C4A C41A C46A 95.5(3)
C5A C4A C41A C46A -82.6(3)
C46A C41A C42A F42A 178.7(3)
C4A C41A C42A F42A 0.3(4)
C46A C41A C42A C43A -1.1(4)
C4A C41A C42A C43A -179.5(3)
F42A C42A C43A F43A 0.1(5)
C41A C42A C43A F43A 179.8(3)
F42A C42A C43A C44A 178.2(3)
C41A C42A C43A C44A -2.0(5)
F43A C43A C44A F44A -0.2(5)
C42A C43A C44A F44A -178.3(3)
F43A C43A C44A C45A -178.2(3)
C42A C43A C44A C45A 3.6(5)
F44A C44A C45A F45A -0.6(5)
C43A C44A C45A F45A 177.4(3)
F44A C44A C45A C46A 180.0(3)
C43A C44A C45A C46A -2.0(5)
F45A C45A C46A F46A -1.4(4)
C44A C45A C46A F46A 178.0(3)
F45A C45A C46A C41A 179.3(3)
C44A C45A C46A C41A -1.3(5)
C42A C41A C46A F46A -176.5(3)
C4A C41A C46A F46A 1.9(4)
C42A C41A C46A C45A 2.8(4)
C4A C41A C46A C45A -178.8(3)
C6A C5A C51A C52A 100.0(3)
C4A C5A C51A C52A -83.9(3)
C6A C5A C51A C56A -80.8(3)
C4A C5A C51A C56A 95.3(3)
C56A C51A C52A F52A -179.9(3)
C5A C51A C52A F52A -0.7(4)
C56A C51A C52A C53A 0.7(4)
C5A C51A C52A C53A 179.9(3)
F52A C52A C53A F53A -1.5(5)
C51A C52A C53A F53A 177.9(3)
F52A C52A C53A C54A -180.0(3)
C51A C52A C53A C54A -0.6(5)
F53A C53A C54A F54A 0.3(6)
C52A C53A C54A F54A 178.8(3)
F53A C53A C54A C55A -180.0(4)
C52A C53A C54A C55A -1.5(6)
F54A C54A C55A F55A 1.7(6)
C53A C54A C55A F55A -178.0(4)
F54A C54A C55A C56A -176.9(3)
C53A C54A C55A C56A 3.4(6)
F55A C55A C56A F56A -0.3(5)
C54A C55A C56A F56A 178.3(3)
F55A C55A C56A C51A 178.1(3)
C54A C55A C56A C51A -3.3(5)
C52A C51A C56A F56A 179.7(3)
C5A C51A C56A F56A 0.5(4)
C52A C51A C56A C55A 1.2(4)
C5A C51A C56A C55A -177.9(3)
C5A C6A C61A C66A 96.5(3)
B1A C6A C61A C66A -85.6(3)
C5A C6A C61A C62A -83.0(3)
B1A C6A C61A C62A 94.9(3)
C66A C61A C62A F62A -178.0(2)
C6A C61A C62A F62A 1.5(4)
C66A C61A C62A C63A 1.1(4)
C6A C61A C62A C63A -179.3(2)
F62A C62A C63A F63A -1.2(4)
C61A C62A C63A F63A 179.6(2)
F62A C62A C63A C64A 177.1(3)
C61A C62A C63A C64A -2.0(4)
F63A C63A C64A F64A -0.8(4)
C62A C63A C64A F64A -179.2(3)
F63A C63A C64A C65A 179.4(3)
C62A C63A C64A C65A 1.1(4)
F64A C64A C65A F65A 0.9(5)
C63A C64A C65A F65A -179.3(3)
F64A C64A C65A C66A -179.0(3)
C63A C64A C65A C66A 0.7(5)
C62A C61A C66A F66A -179.2(2)
C6A C61A C66A F66A 1.3(4)
C62A C61A C66A C65A 0.7(4)
C6A C61A C66A C65A -178.8(3)
F65A C65A C66A F66A -1.7(4)
C64A C65A C66A F66A 178.3(3)
F65A C65A C66A C61A 178.4(3)
C64A C65A C66A C61A -1.6(4)
C76A C71A C72A F72A -180.0(3)
B1A C71A C72A F72A 1.1(4)
C76A C71A C72A C73A 1.7(4)
B1A C71A C72A C73A -177.3(3)
F72A C72A C73A F73A -0.1(5)
C71A C72A C73A F73A 178.3(3)
F72A C72A C73A C74A 179.7(3)
C71A C72A C73A C74A -1.9(5)
F73A C73A C74A F74A 0.6(6)
C72A C73A C74A F74A -179.2(3)
F73A C73A C74A C75A -179.6(3)
C72A C73A C74A C75A 0.6(6)
F74A C74A C75A F75A 0.1(5)
C73A C74A C75A F75A -179.6(3)
F74A C74A C75A C76A -179.4(3)
C73A C74A C75A C76A 0.9(5)
C72A C71A C76A F76A -179.6(3)
B1A C71A C76A F76A -0.7(4)
C72A C71A C76A C75A -0.1(4)
B1A C71A C76A C75A 178.8(3)
F75A C75A C76A F76A -1.1(5)
C74A C75A C76A F76A 178.4(3)
F75A C75A C76A C71A 179.4(3)
C74A C75A C76A C71A -1.1(5)
C2A C1A B1A C6A -28.9(4)
C11A C1A B1A C6A 150.8(2)
C2A C1A B1A C71A 160.0(3)
C11A C1A B1A C71A -20.3(4)
C5A C6A B1A C1A 28.5(4)
C61A C6A B1A C1A -149.2(2)
C5A C6A B1A C71A -160.3(3)
C61A C6A B1A C71A 22.0(4)
C76A C71A B1A C1A -100.8(3)
C72A C71A B1A C1A 78.1(3)
C76A C71A B1A C6A 87.7(3)
C72A C71A B1A C6A -93.4(3)
B1B C1B C2B C3B 11.5(4)
C11B C1B C2B C3B -169.2(2)
B1B C1B C2B C21B -175.8(2)
C11B C1B C2B C21B 3.4(3)
C1B C2B C3B C4B -28.0(4)
C21B C2B C3B C4B 159.1(2)
C1B C2B C3B C31B 152.4(2)
C21B C2B C3B C31B -20.5(3)
C2B C3B C4B C5B -1.3(4)
C31B C3B C4B C5B 178.2(2)
C2B C3B C4B C41B 177.7(2)
C31B C3B C4B C41B -2.8(4)
C3B C4B C5B C6B 29.0(4)
C41B C4B C5B C6B -150.0(3)
C3B C4B C5B C51B -155.7(3)
C41B C4B C5B C51B 25.3(3)
C4B C5B C6B B1B -10.1(4)
C51B C5B C6B B1B 174.7(2)
C4B C5B C6B C61B 170.2(2)
C51B C5B C6B C61B -5.1(4)
C2B C1B C11B C16B 92.7(3)
B1B C1B C11B C16B -88.0(3)
C2B C1B C11B C12B -88.0(3)
B1B C1B C11B C12B 91.4(3)
C16B C11B C12B F12B -177.9(2)
C1B C11B C12B F12B 2.7(4)
C16B C11B C12B C13B 0.5(4)
C1B C11B C12B C13B -178.9(2)
F12B C12B C13B F13B -1.2(4)
C11B C12B C13B F13B -179.6(2)
F12B C12B C13B C14B 177.0(2)
C11B C12B C13B C14B -1.4(4)
F13B C13B C14B F14B -1.2(4)
C12B C13B C14B F14B -179.4(3)
F13B C13B C14B C15B 179.0(3)
C12B C13B C14B C15B 0.9(4)
F14B C14B C15B F15B -0.8(4)
C13B C14B C15B F15B 178.9(3)
F14B C14B C15B C16B -179.2(3)
C13B C14B C15B C16B 0.6(4)
C12B C11B C16B F16B -177.9(2)
C1B C11B C16B F16B 1.5(4)
C12B C11B C16B C15B 1.0(4)
C1B C11B C16B C15B -179.7(2)
F15B C15B C16B F16B -1.0(4)
C14B C15B C16B F16B 177.3(3)
F15B C15B C16B C11B -179.9(3)
C14B C15B C16B C11B -1.5(4)
C1B C2B C21B C22B 93.8(3)
C3B C2B C21B C22B -92.7(3)
C1B C2B C21B C26B -86.2(3)
C3B C2B C21B C26B 87.2(3)
C26B C21B C22B F22B -179.8(3)
C2B C21B C22B F22B 0.2(4)
C26B C21B C22B C23B 0.4(4)
C2B C21B C22B C23B -179.7(3)
F22B C22B C23B F23B -0.9(5)
C21B C22B C23B F23B 179.0(3)
F22B C22B C23B C24B -179.6(3)
C21B C22B C23B C24B 0.3(5)
F23B C23B C24B F24B -1.5(5)
C22B C23B C24B F24B 177.3(3)
F23B C23B C24B C25B 180.0(3)
C22B C23B C24B C25B -1.3(5)
F24B C24B C25B F25B 3.4(5)
C23B C24B C25B F25B -178.1(3)
F24B C24B C25B C26B -176.9(3)
C23B C24B C25B C26B 1.6(5)
F25B C25B C26B F26B -0.7(4)
C24B C25B C26B F26B 179.6(3)
F25B C25B C26B C21B 178.7(2)
C24B C25B C26B C21B -1.0(4)
C22B C21B C26B F26B 179.4(3)
C2B C21B C26B F26B -0.6(4)
C22B C21B C26B C25B 0.0(4)
C2B C21B C26B C25B -179.9(2)
C4B C3B C31B C36B 83.7(3)
C2B C3B C31B C36B -96.6(3)
C4B C3B C31B C32B -95.9(3)
C2B C3B C31B C32B 83.8(3)
C36B C31B C32B F32B 178.5(2)
C3B C31B C32B F32B -1.9(4)
C36B C31B C32B C33B 1.1(4)
C3B C31B C32B C33B -179.3(2)
F32B C32B C33B F33B 0.4(4)
C31B C32B C33B F33B 177.9(2)
F32B C32B C33B C34B 178.8(2)
C31B C32B C33B C34B -3.7(4)
F33B C33B C34B F34B 1.5(4)
C32B C33B C34B F34B -176.9(3)
F33B C33B C34B C35B -178.6(3)
C32B C33B C34B C35B 3.1(4)
F34B C34B C35B F35B -0.8(5)
C33B C34B C35B F35B 179.2(3)
F34B C34B C35B C36B -179.9(3)
C33B C34B C35B C36B 0.1(4)
C32B C31B C36B F36B -177.8(2)
C3B C31B C36B F36B 2.6(4)
C32B C31B C36B C35B 2.2(4)
C3B C31B C36B C35B -177.4(3)
F35B C35B C36B F36B -1.9(4)
C34B C35B C36B F36B 177.2(3)
F35B C35B C36B C31B 178.1(3)
C34B C35B C36B C31B -2.8(4)
C3B C4B C41B C42B 88.9(3)
C5B C4B C41B C42B -91.9(3)
C3B C4B C41B C46B -90.6(3)
C5B C4B C41B C46B 88.6(3)
C46B C41B C42B F42B 179.9(2)
C4B C41B C42B F42B 0.4(4)
C46B C41B C42B C43B -0.4(4)
C4B C41B C42B C43B -179.9(3)
F42B C42B C43B F43B 0.4(5)
C41B C42B C43B F43B -179.3(3)
F42B C42B C43B C44B -178.8(3)
C41B C42B C43B C44B 1.5(5)
F43B C43B C44B F44B 1.2(5)
C42B C43B C44B F44B -179.6(3)
F43B C43B C44B C45B 180.0(3)
C42B C43B C44B C45B -0.8(5)
F44B C44B C45B F45B -1.1(4)
C43B C44B C45B F45B -179.9(3)
F44B C44B C45B C46B 177.9(3)
C43B C44B C45B C46B -0.9(5)
F45B C45B C46B F46B 1.3(4)
C44B C45B C46B F46B -177.6(3)
F45B C45B C46B C41B -178.9(2)
C44B C45B C46B C41B 2.1(4)
C42B C41B C46B F46B 178.3(2)
C4B C41B C46B F46B -2.2(4)
C42B C41B C46B C45B -1.4(4)
C4B C41B C46B C45B 178.1(2)
C6B C5B C51B C52B -98.5(3)
C4B C5B C51B C52B 85.8(3)
C6B C5B C51B C56B 79.6(3)
C4B C5B C51B C56B -96.1(3)
C56B C51B C52B F52B 179.6(2)
C5B C51B C52B F52B -2.2(4)
C56B C51B C52B C53B -1.3(4)
C5B C51B C52B C53B 177.0(2)
F52B C52B C53B F53B -0.6(4)
C51B C52B C53B F53B -179.8(3)
F52B C52B C53B C54B 179.1(3)
C51B C52B C53B C54B -0.1(4)
F53B C53B C54B F54B 0.0(4)
C52B C53B C54B F54B -179.6(3)
F53B C53B C54B C55B -179.8(3)
C52B C53B C54B C55B 0.6(4)
F54B C54B C55B F55B -1.0(4)
C53B C54B C55B F55B 178.8(3)
F54B C54B C55B C56B -179.4(3)
C53B C54B C55B C56B 0.4(4)
F55B C55B C56B F56B 0.1(4)
C54B C55B C56B F56B 178.5(2)
F55B C55B C56B C51B 179.7(2)
C54B C55B C56B C51B -1.9(4)
C52B C51B C56B F56B -178.1(2)
C5B C51B C56B F56B 3.6(3)
C52B C51B C56B C55B 2.3(4)
C5B C51B C56B C55B -176.0(2)
C5B C6B C61B C66B -101.7(3)
B1B C6B C61B C66B 78.6(3)
C5B C6B C61B C62B 79.6(3)
B1B C6B C61B C62B -100.2(3)
C66B C61B C62B F62B -179.2(2)
C6B C61B C62B F62B -0.5(4)
C66B C61B C62B C63B 1.0(4)
C6B C61B C62B C63B 179.8(2)
F62B C62B C63B F63B -0.4(4)
C61B C62B C63B F63B 179.4(2)
F62B C62B C63B C64B 179.6(2)
C61B C62B C63B C64B -0.6(4)
F63B C63B C64B F64B -1.5(4)
C62B C63B C64B F64B 178.5(3)
F63B C63B C64B C65B 179.5(3)
C62B C63B C64B C65B -0.4(4)
F64B C64B C65B F65B 0.6(4)
C63B C64B C65B F65B 179.6(3)
F64B C64B C65B C66B -178.0(2)
C63B C64B C65B C66B 1.0(4)
C62B C61B C66B F66B -179.5(2)
C6B C61B C66B F66B 1.8(3)
C62B C61B C66B C65B -0.4(4)
C6B C61B C66B C65B -179.2(2)
F65B C65B C66B F66B -0.1(4)
C64B C65B C66B F66B 178.5(2)
F65B C65B C66B C61B -179.1(2)
C64B C65B C66B C61B -0.6(4)
C76B C71B C72B F72B -179.8(2)
B1B C71B C72B F72B 1.8(4)
C76B C71B C72B C73B 1.3(4)
B1B C71B C72B C73B -177.1(3)
F72B C72B C73B F73B 0.8(5)
C71B C72B C73B F73B 179.6(3)
F72B C72B C73B C74B -179.1(3)
C71B C72B C73B C74B -0.2(5)
F73B C73B C74B C75B 180.0(4)
C72B C73B C74B C75B -0.2(6)
F73B C73B C74B F74B -2.3(6)
C72B C73B C74B F74B 177.5(3)
F74B C74B C75B F75B 2.5(6)
C73B C74B C75B F75B -179.8(3)
F74B C74B C75B C76B -178.3(3)
C73B C74B C75B C76B -0.6(6)
C72B C71B C76B F76B -179.6(3)
B1B C71B C76B F76B -1.2(4)
C72B C71B C76B C75B -2.2(4)
B1B C71B C76B C75B 176.3(3)
C74B C75B C76B F76B 179.3(3)
F75B C75B C76B F76B -1.5(5)
C74B C75B C76B C71B 1.8(5)
F75B C75B C76B C71B -179.0(3)
C5B C6B B1B C1B -25.8(4)
C61B C6B B1B C1B 153.9(2)
C5B C6B B1B C71B 161.2(3)
C61B C6B B1B C71B -19.1(4)
C2B C1B B1B C6B 24.9(4)
C11B C1B B1B C6B -154.4(2)
C2B C1B B1B C71B -162.1(3)
C11B C1B B1B C71B 18.6(3)
C72B C71B B1B C6B 84.2(3)
C76B C71B B1B C6B -94.2(3)
C72B C71B B1B C1B -89.2(3)
C76B C71B B1B C1B 92.4(3)
